data_7122451
loop_
_publ_author_name
'Li, Jun'
'Daniliuc, Constantin G.'
'Kehr, Gerald'
'Erker, Gerhard'

_publ_section_title
;
 A convenient route to internally phosphane-stabilized aryltriborane(7)
 compounds.
;
_journal_issue 89
_journal_name_full 'Chemical communications (Cambridge, England)'
_journal_page_first 12606
_journal_page_last 12609
_journal_paper_doi 10.1039/c8cc06728g
_journal_volume 54
_journal_year 2018
_chemical_formula_sum 'C30 H34 B3 P'
_chemical_formula_weight 457.97
_space_group_crystal_system monoclinic
_space_group_IT_number 14
_space_group_name_Hall '-P 2yn'
_space_group_name_H-M_alt 'P 1 21/n 1'
_symmetry_space_group_name_Hall '-P 2yn'
_symmetry_space_group_name_H-M 'P 1 21/n 1'
_atom_sites_solution_hydrogens mixed
_audit_update_record
;
2018-07-25 deposited with the CCDC.
2018-10-12 downloaded from the CCDC.
;
_cell_angle_alpha 90
_cell_angle_beta 91.842(2)
_cell_angle_gamma 90
_cell_formula_units_Z 4
_cell_length_a 11.7002(3)
_cell_length_b 17.2942(5)
_cell_length_c 12.6635(4)
_cell_measurement_reflns_used 9896
_cell_measurement_temperature 100.(2)
_cell_measurement_theta_max 68.3763
_cell_measurement_theta_min 4.3287
_cell_volume 2561.08(13)
_computing_cell_refinement 'SAINT V8.37A (Bruker AXS Inc., 2015)'
_computing_data_collection
;

APEX3 v2016.1-0 (Bruker AXS Inc., 2016)
;
_computing_data_reduction 'SAINT V8.37A (Bruker AXS Inc., 2015)'
_computing_molecular_graphics 'XP (Sheldrick, 2014)'
_computing_publication_material 'SHELXL-2014/7 (Sheldrick, 2014)'
_computing_structure_refinement 'SHELXL-2014/7 (Sheldrick, 2014)'
_computing_structure_solution 'SHELXL-2014/7 (Sheldrick, 2014)'
_diffrn_ambient_temperature 100.(2)
_diffrn_detector_area_resol_mean 10.4167
_diffrn_measured_fraction_theta_full 0.991
_diffrn_measured_fraction_theta_max 0.991
_diffrn_measurement_device_type 'Bruker D8 Venture PHOTON 100 CMOS'
_diffrn_measurement_method 'omega and phi scans'
_diffrn_radiation_monochromator 'MX mirror'
_diffrn_radiation_type 'Cu K\a'
_diffrn_radiation_wavelength 1.54178
_diffrn_reflns_av_R_equivalents 0.0524
_diffrn_reflns_av_unetI/netI 0.0442
_diffrn_reflns_limit_h_max 13
_diffrn_reflns_limit_h_min -14
_diffrn_reflns_limit_k_max 20
_diffrn_reflns_limit_k_min -20
_diffrn_reflns_limit_l_max 15
_diffrn_reflns_limit_l_min -13
_diffrn_reflns_number 20970
_diffrn_reflns_theta_full 68.37
_diffrn_reflns_theta_max 68.37
_diffrn_reflns_theta_min 4.33
_diffrn_source 'Cu ImS'
_diffrn_source_type 'micro focus tube'
_exptl_absorpt_coefficient_mu 1.050
_exptl_absorpt_correction_T_max 0.87
_exptl_absorpt_correction_T_min 0.75
_exptl_absorpt_correction_type multi-scan
_exptl_absorpt_process_details
;
Bruker AXS (2014). SADABS, Version 2014/5, Bruker AXS Inc., Madison, Wisconsin,
USA.
;
_exptl_crystal_colour 'pale yellow'
_exptl_crystal_density_diffrn 1.188
_exptl_crystal_density_method 'not measured'
_exptl_crystal_description prism
_exptl_crystal_F_000 976
_exptl_crystal_size_max 0.290
_exptl_crystal_size_mid 0.215
_exptl_crystal_size_min 0.139
_refine_diff_density_max 0.381
_refine_diff_density_min -0.356
_refine_ls_extinction_method none
_refine_ls_goodness_of_fit_ref 1.055
_refine_ls_hydrogen_treatment mixed
_refine_ls_matrix_type full
_refine_ls_number_parameters 337
_refine_ls_number_reflns 4654
_refine_ls_number_restraints 0
_refine_ls_restrained_S_all 1.055
_refine_ls_R_factor_all 0.0619
_refine_ls_R_factor_gt 0.0490
_refine_ls_shift/su_max 0.001
_refine_ls_shift/su_mean 0.000
_refine_ls_structure_factor_coef Fsqd
_refine_ls_weighting_details 'w=1/[\s^2^(Fo^2^)+(0.0588P)^2^+1.7650P] where P=(Fo^2^+2Fc^2^)/3'
_refine_ls_weighting_scheme calc
_refine_ls_wR_factor_gt 0.1197
_refine_ls_wR_factor_ref 0.1276
_reflns_number_gt 3867
_reflns_number_total 4654
_reflns_threshold_expression 'I > 2\s(I)'
_cod_data_source_file c8cc06728g2.cif
_cod_data_source_block erk8660
_cod_depositor_comments 'Adding full bibliography for 7122451--7122453.cif.'
_cod_database_code 7122451

loop_
_space_group_symop_operation_xyz
'x, y, z'
'-x+1/2, y+1/2, -z+1/2'
'-x, -y, -z'
'x-1/2, -y-1/2, z-1/2'

loop_
_atom_site_type_symbol
_atom_site_label
_atom_site_fract_x
_atom_site_fract_y
_atom_site_fract_z
_atom_site_U_iso_or_equiv
_atom_site_adp_type
_atom_site_calc_flag
_atom_site_refinement_flags_adp
_atom_site_refinement_flags_posn
_atom_site_occupancy
P P1 0.56403(4) 0.21593(3) 0.35276(4) 0.01658(14) Uani d . . 1
B B1 0.4405(2) 0.08352(15) 0.17438(19) 0.0229(5) Uani d . . 1
H H1A 0.355(2) 0.0570(14) 0.1732(17) 0.024(6) Uiso d . . 1
H H1B 0.510(2) 0.0249(16) 0.195(2) 0.043(8) Uiso d . . 1
B B3 0.5492(2) 0.05904(14) 0.26881(19) 0.0240(5) Uani d . . 1
H H3A 0.639(2) 0.0788(15) 0.2434(18) 0.030(6) Uiso d . . 1
H H3B 0.543(2) 0.0182(16) 0.335(2) 0.037(7) Uiso d . . 1
B B2 0.4531(2) 0.13900(14) 0.29831(18) 0.0207(5) Uani d . . 1
H H2A 0.391(2) 0.1244(14) 0.3590(18) 0.029(6) Uiso d . . 1
H H2B 0.402(2) 0.1665(14) 0.2335(19) 0.028(6) Uiso d . . 1
C C1 0.62542(17) 0.26860(12) 0.24441(16) 0.0197(4) Uani d . . 1
C C2 0.68661(17) 0.33982(13) 0.25629(17) 0.0227(5) Uani d . . 1
H H2 0.703 0.3592 0.3253 0.027 Uiso calc U R 1
C C3 0.72241(18) 0.38111(13) 0.17041(17) 0.0254(5) Uani d . . 1
H H3 0.7633 0.428 0.1823 0.031 Uiso calc U R 1
C C4 0.70053(18) 0.35625(13) 0.06470(17) 0.0263(5) Uani d . . 1
H H4 0.7255 0.385 0.0058 0.032 Uiso calc U R 1
C C5 0.55538(18) 0.20442(14) -0.11917(16) 0.0255(5) Uani d . . 1
H H5 0.578 0.2313 -0.1805 0.031 Uiso calc U R 1
C C6 0.48907(19) 0.13618(14) -0.12444(17) 0.0270(5) Uani d . . 1
H H6 0.468 0.116 -0.1921 0.032 Uiso calc U R 1
C C7 0.45334(18) 0.09739(13) -0.03600(16) 0.0248(5) Uani d . . 1
H H7 0.408 0.0522 -0.0454 0.03 Uiso calc U R 1
C C8 0.48182(17) 0.12259(13) 0.06895(16) 0.0218(4) Uani d . . 1
C C9 0.54810(17) 0.18773(13) 0.07060(15) 0.0211(4) Uani d . . 1
C C10 0.60399(17) 0.24628(12) 0.14225(16) 0.0203(4) Uani d . . 1
C C11 0.64164(18) 0.28878(13) 0.05304(16) 0.0231(5) Uani d . . 1
C C12 0.58462(18) 0.22902(13) -0.01899(16) 0.0228(5) Uani d . . 1
C C21 0.50909(17) 0.29602(12) 0.43269(15) 0.0177(4) Uani d . . 1
C C22 0.57231(18) 0.32807(12) 0.51981(16) 0.0207(4) Uani d . . 1
C C23 0.52236(19) 0.38714(13) 0.57773(16) 0.0239(5) Uani d . . 1
H H23 0.564 0.4077 0.6369 0.029 Uiso calc U R 1
C C24 0.41501(19) 0.41721(13) 0.55311(17) 0.0252(5) Uani d . . 1
C C25 0.35735(18) 0.38792(13) 0.46444(17) 0.0251(5) Uani d . . 1
H H25 0.2846 0.4087 0.4448 0.03 Uiso calc U R 1
C C26 0.40215(18) 0.32921(12) 0.40325(16) 0.0212(4) Uani d . . 1
C C27 0.69315(19) 0.30687(14) 0.55395(18) 0.0291(5) Uani d . . 1
H H27A 0.7279 0.3498 0.594 0.044 Uiso calc U R 1
H H27B 0.7379 0.2965 0.4914 0.044 Uiso calc U R 1
H H27C 0.692 0.2606 0.5985 0.044 Uiso calc U R 1
C C28 0.3665(2) 0.48210(13) 0.61699(19) 0.0337(6) Uani d . . 1
H H28A 0.397 0.479 0.6898 0.051 Uiso calc U R 1
H H28B 0.283 0.4777 0.6166 0.051 Uiso calc U R 1
H H28C 0.3879 0.5318 0.5861 0.051 Uiso calc U R 1
C C29 0.33336(19) 0.30577(14) 0.30507(17) 0.0270(5) Uani d . . 1
H H29A 0.2989 0.2549 0.3161 0.04 Uiso calc U R 1
H H29B 0.3838 0.3033 0.2448 0.04 Uiso calc U R 1
H H29C 0.2729 0.3439 0.2907 0.04 Uiso calc U R 1
C C31 0.66655(17) 0.16103(12) 0.43603(16) 0.0208(4) Uani d . . 1
C C32 0.62215(19) 0.12787(13) 0.52810(17) 0.0248(5) Uani d . . 1
C C33 0.6937(2) 0.08184(14) 0.59268(18) 0.0306(5) Uani d . . 1
H H33 0.6633 0.0585 0.6537 0.037 Uiso calc U R 1
C C34 0.8071(2) 0.06929(15) 0.57046(19) 0.0356(6) Uani d . . 1
C C35 0.8482(2) 0.10199(15) 0.47889(19) 0.0329(6) Uani d . . 1
H H35 0.9259 0.0934 0.4625 0.04 Uiso calc U R 1
C C36 0.78065(18) 0.14675(13) 0.41013(17) 0.0248(5) Uani d . . 1
C C37 0.5024(2) 0.13999(16) 0.56524(18) 0.0345(6) Uani d . . 1
H H37A 0.4697 0.0901 0.5852 0.052 Uiso calc U R 1
H H37B 0.4553 0.1631 0.5082 0.052 Uiso calc U R 1
H H37C 0.5044 0.1746 0.6265 0.052 Uiso calc U R 1
C C38 0.8836(3) 0.02151(18) 0.6444(2) 0.0517(8) Uani d . . 1
H H38A 0.8846 -0.0322 0.6198 0.078 Uiso calc U R 1
H H38B 0.8541 0.0234 0.7159 0.078 Uiso calc U R 1
H H38C 0.9614 0.0425 0.6451 0.078 Uiso calc U R 1
C C39 0.83509(18) 0.17641(14) 0.31150(19) 0.0303(5) Uani d . . 1
H H39A 0.9126 0.1555 0.3075 0.045 Uiso calc U R 1
H H39B 0.8385 0.233 0.3138 0.045 Uiso calc U R 1
H H39C 0.7894 0.16 0.2493 0.045 Uiso calc U R 1

loop_
_atom_site_aniso_label
_atom_site_aniso_U_11
_atom_site_aniso_U_22
_atom_site_aniso_U_33
_atom_site_aniso_U_12
_atom_site_aniso_U_13
_atom_site_aniso_U_23
P1 0.0166(3) 0.0179(3) 0.0152(2) -0.0003(2) 0.00104(17) -0.0017(2)
B1 0.0241(12) 0.0212(12) 0.0233(12) -0.0005(10) -0.0010(9) -0.0046(10)
B3 0.0316(13) 0.0177(12) 0.0225(12) -0.0007(10) -0.0030(10) -0.0027(10)
B2 0.0224(12) 0.0214(12) 0.0184(11) -0.0037(10) 0.0017(9) -0.0012(9)
C1 0.0179(10) 0.0214(11) 0.0202(10) 0.0014(8) 0.0030(7) -0.0027(8)
C2 0.0211(11) 0.0241(11) 0.0230(10) -0.0026(9) 0.0024(8) -0.0035(9)
C3 0.0221(11) 0.0231(11) 0.0314(12) -0.0043(9) 0.0042(9) -0.0016(9)
C4 0.0249(11) 0.0280(12) 0.0265(11) -0.0003(9) 0.0074(9) 0.0060(9)
C5 0.0261(11) 0.0330(13) 0.0175(10) 0.0072(9) 0.0033(8) 0.0023(9)
C6 0.0300(12) 0.0322(13) 0.0185(10) 0.0072(10) -0.0026(8) -0.0062(9)
C7 0.0248(11) 0.0269(12) 0.0224(11) 0.0029(9) -0.0025(8) -0.0057(9)
C8 0.0209(10) 0.0238(11) 0.0206(10) 0.0033(8) -0.0013(8) -0.0041(9)
C9 0.0207(10) 0.0254(11) 0.0171(10) 0.0020(9) 0.0007(8) -0.0023(8)
C10 0.0182(10) 0.0222(11) 0.0206(10) 0.0007(8) 0.0024(7) 0.0001(8)
C11 0.0215(11) 0.0280(12) 0.0201(10) 0.0030(9) 0.0031(8) 0.0004(9)
C12 0.0233(11) 0.0267(12) 0.0186(10) 0.0027(9) 0.0031(8) -0.0007(9)
C21 0.0202(10) 0.0166(10) 0.0164(9) -0.0012(8) 0.0034(7) 0.0006(8)
C22 0.0224(11) 0.0212(11) 0.0187(10) -0.0034(8) 0.0027(8) -0.0006(8)
C23 0.0322(12) 0.0209(11) 0.0188(10) -0.0048(9) 0.0051(8) -0.0043(8)
C24 0.0326(12) 0.0187(11) 0.0249(11) 0.0000(9) 0.0126(9) -0.0006(9)
C25 0.0226(11) 0.0218(11) 0.0313(12) 0.0018(9) 0.0072(9) 0.0032(9)
C26 0.0221(11) 0.0204(11) 0.0215(10) -0.0014(8) 0.0040(8) 0.0028(8)
C27 0.0284(12) 0.0310(13) 0.0274(12) -0.0007(10) -0.0062(9) -0.0096(10)
C28 0.0432(14) 0.0223(12) 0.0366(13) 0.0010(10) 0.0176(10) -0.0044(10)
C29 0.0226(11) 0.0285(12) 0.0295(12) 0.0046(9) -0.0037(9) -0.0015(10)
C31 0.0212(11) 0.0199(11) 0.0213(10) 0.0018(8) -0.0027(8) -0.0050(8)
C32 0.0264(11) 0.0240(11) 0.0238(11) -0.0002(9) -0.0042(8) -0.0013(9)
C33 0.0396(14) 0.0271(12) 0.0246(11) 0.0045(10) -0.0082(9) 0.0009(10)
C34 0.0409(14) 0.0325(13) 0.0323(13) 0.0145(11) -0.0147(10) -0.0085(11)
C35 0.0247(12) 0.0358(14) 0.0376(13) 0.0103(10) -0.0083(9) -0.0140(11)
C36 0.0218(11) 0.0238(11) 0.0284(11) 0.0023(9) -0.0025(8) -0.0101(9)
C37 0.0301(13) 0.0472(16) 0.0262(12) -0.0009(11) 0.0018(9) 0.0156(11)
C38 0.0568(18) 0.0517(18) 0.0452(16) 0.0321(15) -0.0222(13) -0.0091(14)
C39 0.0178(11) 0.0325(13) 0.0409(13) 0.0015(9) 0.0059(9) -0.0107(11)

loop_
_atom_type_symbol
_atom_type_description
_atom_type_scat_dispersion_real
_atom_type_scat_dispersion_imag
_atom_type_scat_source
C C 0.0181 0.0091 'International Tables Vol C Tables 4.2.6.8 and 6.1.1.4'
H H 0.0000 0.0000 'International Tables Vol C Tables 4.2.6.8 and 6.1.1.4'
B B 0.0090 0.0039 'International Tables Vol C Tables 4.2.6.8 and 6.1.1.4'
P P 0.2955 0.4335 'International Tables Vol C Tables 4.2.6.8 and 6.1.1.4'

loop_
_geom_angle_atom_site_label_1
_geom_angle_atom_site_label_2
_geom_angle_atom_site_label_3
_geom_angle
C1 P1 C31 115.26(9)
C1 P1 C21 101.04(9)
C31 P1 C21 107.82(9)
C1 P1 B2 110.31(10)
C31 P1 B2 105.25(10)
C21 P1 B2 117.57(10)
C8 B1 B3 116.08(18)
C8 B1 B2 118.52(18)
B3 B1 B2 60.82(13)
C8 B1 H1A 117.9(12)
B3 B1 H1A 122.9(12)
B2 B1 H1A 106.0(12)
C8 B1 H1B 106.9(12)
B3 B1 H1B 42.3(12)
B2 B1 H1B 101.7(12)
H1A B1 H1B 103.6(17)
B1 B3 B2 61.56(14)
B1 B3 H1B 48.1(13)
B2 B3 H1B 108.1(13)
B1 B3 H3A 112.4(12)
B2 B3 H3A 113.8(13)
H1B B3 H3A 105.1(17)
B1 B3 H3B 127.0(13)
B2 B3 H3B 105.9(14)
H1B B3 H3B 104.2(19)
H3A B3 H3B 119.0(18)
B3 B2 B1 57.62(13)
B3 B2 P1 100.38(14)
B1 B2 P1 133.21(15)
B3 B2 H2A 113.0(13)
B1 B2 H2A 116.0(13)
P1 B2 H2A 110.6(13)
B3 B2 H2B 119.6(13)
B1 B2 H2B 64.3(13)
P1 B2 H2B 107.6(13)
H2A B2 H2B 105.4(17)
C10 C1 C2 114.77(19)
C10 C1 P1 120.64(16)
C2 C1 P1 124.19(15)
C3 C2 C1 121.8(2)
C3 C2 H2 119.1
C1 C2 H2 119.1
C2 C3 C4 122.5(2)
C2 C3 H3 118.8
C4 C3 H3 118.8
C11 C4 C3 115.9(2)
C11 C4 H4 122.0
C3 C4 H4 122.0
C12 C5 C6 115.0(2)
C12 C5 H5 122.5
C6 C5 H5 122.5
C7 C6 C5 123.2(2)
C7 C6 H6 118.4
C5 C6 H6 118.4
C6 C7 C8 122.6(2)
C6 C7 H7 118.7
C8 C7 H7 118.7
C9 C8 C7 112.39(19)
C9 C8 B1 121.75(18)
C7 C8 B1 125.8(2)
C8 C9 C12 126.01(19)
C8 C9 C10 143.46(19)
C12 C9 C10 90.42(17)
C1 C10 C11 123.5(2)
C1 C10 C9 146.0(2)
C11 C10 C9 90.48(16)
C4 C11 C10 121.54(19)
C4 C11 C12 149.3(2)
C10 C11 C12 89.09(17)
C5 C12 C9 120.8(2)
C5 C12 C11 149.2(2)
C9 C12 C11 90.00(16)
C26 C21 C22 118.68(18)
C26 C21 P1 118.75(15)
C22 C21 P1 122.51(15)
C23 C22 C21 118.48(19)
C23 C22 C27 115.53(18)
C21 C22 C27 125.92(19)
C24 C23 C22 123.2(2)
C24 C23 H23 118.4
C22 C23 H23 118.4
C23 C24 C25 117.31(19)
C23 C24 C28 120.9(2)
C25 C24 C28 121.7(2)
C24 C25 C26 122.4(2)
C24 C25 H25 118.8
C26 C25 H25 118.8
C25 C26 C21 119.69(19)
C25 C26 C29 116.95(19)
C21 C26 C29 123.34(19)
C22 C27 H27A 109.5
C22 C27 H27B 109.5
H27A C27 H27B 109.5
C22 C27 H27C 109.5
H27A C27 H27C 109.5
H27B C27 H27C 109.5
C24 C28 H28A 109.5
C24 C28 H28B 109.5
H28A C28 H28B 109.5
C24 C28 H28C 109.5
H28A C28 H28C 109.5
H28B C28 H28C 109.5
C26 C29 H29A 109.5
C26 C29 H29B 109.5
H29A C29 H29B 109.5
C26 C29 H29C 109.5
H29A C29 H29C 109.5
H29B C29 H29C 109.5
C36 C31 C32 119.85(19)
C36 C31 P1 124.36(17)
C32 C31 P1 115.66(15)
C33 C32 C31 119.0(2)
C33 C32 C37 116.2(2)
C31 C32 C37 124.83(19)
C34 C33 C32 122.0(2)
C34 C33 H33 119.0
C32 C33 H33 119.0
C33 C34 C35 117.8(2)
C33 C34 C38 120.7(2)
C35 C34 C38 121.5(2)
C34 C35 C36 122.9(2)
C34 C35 H35 118.6
C36 C35 H35 118.6
C35 C36 C31 118.4(2)
C35 C36 C39 117.4(2)
C31 C36 C39 124.2(2)
C32 C37 H37A 109.5
C32 C37 H37B 109.5
H37A C37 H37B 109.5
C32 C37 H37C 109.5
H37A C37 H37C 109.5
H37B C37 H37C 109.5
C34 C38 H38A 109.5
C34 C38 H38B 109.5
H38A C38 H38B 109.5
C34 C38 H38C 109.5
H38A C38 H38C 109.5
H38B C38 H38C 109.5
C36 C39 H39A 109.5
C36 C39 H39B 109.5
H39A C39 H39B 109.5
C36 C39 H39C 109.5
H39A C39 H39C 109.5
H39B C39 H39C 109.5

loop_
_geom_bond_atom_site_label_1
_geom_bond_atom_site_label_2
_geom_bond_distance
P1 C1 1.814(2)
P1 C31 1.836(2)
P1 C21 1.843(2)
P1 B2 1.968(2)
B1 C8 1.585(3)
B1 B3 1.768(3)
B1 B2 1.841(3)
B1 H1A 1.10(2)
B1 H1B 1.32(3)
B3 B2 1.828(4)
B3 H1B 1.19(3)
B3 H3A 1.16(2)
B3 H3B 1.10(3)
B2 H2A 1.10(2)
B2 H2B 1.11(2)
C1 C10 1.366(3)
C1 C2 1.430(3)
C2 C3 1.378(3)
C2 H2 0.95
C3 C4 1.421(3)
C3 H3 0.95
C4 C11 1.361(3)
C4 H4 0.95
C5 C12 1.371(3)
C5 C6 1.413(3)
C5 H5 0.95
C6 C7 1.382(3)
C6 H6 0.95
C7 C8 1.428(3)
C7 H7 0.95
C8 C9 1.368(3)
C9 C12 1.418(3)
C9 C10 1.496(3)
C10 C11 1.429(3)
C11 C12 1.519(3)
C21 C26 1.416(3)
C21 C22 1.421(3)
C22 C23 1.397(3)
C22 C27 1.510(3)
C23 C24 1.386(3)
C23 H23 0.95
C24 C25 1.387(3)
C24 C28 1.505(3)
C25 C26 1.390(3)
C25 H25 0.95
C26 C29 1.514(3)
C27 H27A 0.98
C27 H27B 0.98
C27 H27C 0.98
C28 H28A 0.98
C28 H28B 0.98
C28 H28C 0.98
C29 H29A 0.98
C29 H29B 0.98
C29 H29C 0.98
C31 C36 1.407(3)
C31 C32 1.413(3)
C32 C33 1.399(3)
C32 C37 1.507(3)
C33 C34 1.383(4)
C33 H33 0.95
C34 C35 1.390(4)
C34 C38 1.518(3)
C35 C36 1.392(3)
C35 H35 0.95
C36 C39 1.510(3)
C37 H37A 0.98
C37 H37B 0.98
C37 H37C 0.98
C38 H38A 0.98
C38 H38B 0.98
C38 H38C 0.98
C39 H39A 0.98
C39 H39B 0.98
C39 H39C 0.98

loop_
_geom_torsion_atom_site_label_1
_geom_torsion_atom_site_label_2
_geom_torsion_atom_site_label_3
_geom_torsion_atom_site_label_4
_geom_torsion
C8 B1 B3 B2 109.6(2)
B1 B3 B2 P1 -135.08(16)
C8 B1 B2 B3 -105.6(2)
C8 B1 B2 P1 -33.3(3)
B3 B1 B2 P1 72.4(2)
C31 P1 C1 C10 110.87(18)
C21 P1 C1 C10 -133.22(18)
B2 P1 C1 C10 -8.1(2)
C31 P1 C1 C2 -76.8(2)
C21 P1 C1 C2 39.08(19)
B2 P1 C1 C2 164.18(17)
C10 C1 C2 C3 -1.2(3)
P1 C1 C2 C3 -173.92(17)
C1 C2 C3 C4 0.4(3)
C2 C3 C4 C11 0.0(3)
C12 C5 C6 C7 1.5(3)
C5 C6 C7 C8 -0.8(3)
C6 C7 C8 C9 -0.6(3)
C6 C7 C8 B1 177.5(2)
B3 B1 C8 C9 -54.9(3)
B2 B1 C8 C9 14.5(3)
B3 B1 C8 C7 127.2(2)
B2 B1 C8 C7 -163.4(2)
C7 C8 C9 C12 1.5(3)
B1 C8 C9 C12 -176.7(2)
C7 C8 C9 C10 176.5(3)
B1 C8 C9 C10 -1.7(4)
C2 C1 C10 C11 1.6(3)
P1 C1 C10 C11 174.61(16)
C2 C1 C10 C9 -177.1(3)
P1 C1 C10 C9 -4.1(4)
C8 C9 C10 C1 2.9(6)
C12 C9 C10 C1 178.9(3)
C8 C9 C10 C11 -176.0(3)
C12 C9 C10 C11 0.00(17)
C3 C4 C11 C10 0.3(3)
C3 C4 C11 C12 176.5(3)
C1 C10 C11 C4 -1.3(3)
C9 C10 C11 C4 178.0(2)
C1 C10 C11 C12 -179.3(2)
C9 C10 C11 C12 0.00(16)
C6 C5 C12 C9 -0.7(3)
C6 C5 C12 C11 -176.6(3)
C8 C9 C12 C5 -0.9(3)
C10 C9 C12 C5 -177.9(2)
C8 C9 C12 C11 177.1(2)
C10 C9 C12 C11 0.00(16)
C4 C11 C12 C5 -0.2(7)
C10 C11 C12 C5 176.5(4)
C4 C11 C12 C9 -176.7(4)
C10 C11 C12 C9 0.00(17)
C1 P1 C21 C26 81.53(17)
C31 P1 C21 C26 -157.18(16)
B2 P1 C21 C26 -38.5(2)
C1 P1 C21 C22 -95.52(18)
C31 P1 C21 C22 25.77(19)
B2 P1 C21 C22 144.43(17)
C26 C21 C22 C23 4.8(3)
P1 C21 C22 C23 -178.12(15)
C26 C21 C22 C27 -172.0(2)
P1 C21 C22 C27 5.0(3)
C21 C22 C23 C24 -1.4(3)
C27 C22 C23 C24 175.8(2)
C22 C23 C24 C25 -2.0(3)
C22 C23 C24 C28 -178.7(2)
C23 C24 C25 C26 1.8(3)
C28 C24 C25 C26 178.5(2)
C24 C25 C26 C21 1.6(3)
C24 C25 C26 C29 -176.6(2)
C22 C21 C26 C25 -5.0(3)
P1 C21 C26 C25 177.86(16)
C22 C21 C26 C29 173.16(19)
P1 C21 C26 C29 -4.0(3)
C1 P1 C31 C36 -11.9(2)
C21 P1 C31 C36 -123.83(18)
B2 P1 C31 C36 109.91(19)
C1 P1 C31 C32 172.32(15)
C21 P1 C31 C32 60.35(18)
B2 P1 C31 C32 -65.91(18)
C36 C31 C32 C33 0.7(3)
P1 C31 C32 C33 176.73(17)
C36 C31 C32 C37 178.8(2)
P1 C31 C32 C37 -5.2(3)
C31 C32 C33 C34 1.5(3)
C37 C32 C33 C34 -176.8(2)
C32 C33 C34 C35 -2.1(4)
C32 C33 C34 C38 177.7(2)
C33 C34 C35 C36 0.5(4)
C38 C34 C35 C36 -179.3(2)
C34 C35 C36 C31 1.7(3)
C34 C35 C36 C39 -177.9(2)
C32 C31 C36 C35 -2.2(3)
P1 C31 C36 C35 -177.89(16)
C32 C31 C36 C39 177.3(2)
P1 C31 C36 C39 1.6(3)
